data_2235531
loop_
_publ_author_name
'Starosta, Wojciech'
'Leciejewicz, Janusz'

_publ_section_title
;
 Poly[\m~2~-aqua-\m~2~-(pyrazine-2-carboxylato)-lithium]
;
_journal_coeditor_code KP2421
_journal_issue 7
_journal_name_full 'Acta Crystallographica Section E'
_journal_page_first m933
_journal_page_last m934
_journal_paper_doi 10.1107/S1600536812024683
_journal_volume 68
_journal_year 2012
_chemical_formula_iupac '[Li (C5 H3 N2 O2) (H2 O)]'
_chemical_formula_moiety 'C5 H5 Li N2 O3'
_chemical_formula_sum 'C5 H5 Li N2 O3'
_chemical_formula_weight 148.05
_chemical_name_common 'lithium pyrazinate'
_chemical_name_systematic
;
Poly[\m~2~-aqua-\m~2~-(pyrazine-2-carboxylato)-lithium]
;
_space_group_IT_number 29
_symmetry_cell_setting orthorhombic
_symmetry_space_group_name_Hall 'P 2c -2ac'
_symmetry_space_group_name_H-M 'P c a 21'
_atom_sites_solution_hydrogens geom
_atom_sites_solution_primary direct
_atom_sites_solution_secondary difmap
_audit_creation_method SHELXL-97
_cell_angle_alpha 90.00
_cell_angle_beta 90.00
_cell_angle_gamma 90.00
_cell_formula_units_Z 4
_cell_length_a 24.433(5)
_cell_length_b 4.7861(10)
_cell_length_c 5.6385(11)
_cell_measurement_reflns_used 25
_cell_measurement_temperature 293(2)
_cell_measurement_theta_max 15
_cell_measurement_theta_min 6
_cell_volume 659.4(2)
_computing_cell_refinement 'KM-4 Software (Kuma, 1996)'
_computing_data_collection 'KM-4 Software (Kuma, 1996)'
_computing_data_reduction 'DATAPROC (Kuma, 2001)'
_computing_molecular_graphics 'SHELXTL (Sheldrick, 2008)'
_computing_publication_material 'SHELXTL (Sheldrick, 2008)'
_computing_structure_refinement 'SHELXL97 (Sheldrick, 2008)'
_computing_structure_solution 'SHELXS97 (Sheldrick, 2008)'
_diffrn_ambient_temperature 293(2)
_diffrn_measured_fraction_theta_full 0.998
_diffrn_measured_fraction_theta_max 0.998
_diffrn_measurement_device_type 'Kuma KM-4 four-cricle'
_diffrn_measurement_method 'profile data from \w/2\q scans'
_diffrn_radiation_monochromator graphite
_diffrn_radiation_source 'fine-focus sealed tube'
_diffrn_radiation_type MoK\a
_diffrn_radiation_wavelength 0.71073
_diffrn_reflns_av_R_equivalents 0.0781
_diffrn_reflns_av_sigmaI/netI 0.0771
_diffrn_reflns_limit_h_max 34
_diffrn_reflns_limit_h_min -27
_diffrn_reflns_limit_k_max 6
_diffrn_reflns_limit_k_min 0
_diffrn_reflns_limit_l_max 7
_diffrn_reflns_limit_l_min 0
_diffrn_reflns_number 1586
_diffrn_reflns_theta_full 30.06
_diffrn_reflns_theta_max 30.06
_diffrn_reflns_theta_min 1.67
_diffrn_standards_decay_% 4.40
_diffrn_standards_interval_count 200
_diffrn_standards_number 3
_exptl_absorpt_coefficient_mu 0.121
_exptl_absorpt_correction_T_max 0.99472
_exptl_absorpt_correction_T_min 0.97186
_exptl_absorpt_correction_type analytical
_exptl_absorpt_process_details '(<i>CrysAlis RED</i>; Oxford Diffraction, 2008)'
_exptl_crystal_colour colourless
_exptl_crystal_density_diffrn 1.491
_exptl_crystal_density_method 'not measured'
_exptl_crystal_description blocks
_exptl_crystal_F_000 304
_exptl_crystal_size_max 0.352
_exptl_crystal_size_mid 0.184
_exptl_crystal_size_min 0.134
_refine_diff_density_max 0.308
_refine_diff_density_min -0.296
_refine_ls_extinction_method none
_refine_ls_goodness_of_fit_ref 1.091
_refine_ls_hydrogen_treatment mixed
_refine_ls_matrix_type full
_refine_ls_number_parameters 108
_refine_ls_number_reflns 1056
_refine_ls_number_restraints 1
_refine_ls_restrained_S_all 1.091
_refine_ls_R_factor_all 0.0763
_refine_ls_R_factor_gt 0.0412
_refine_ls_shift/su_max 0.000
_refine_ls_shift/su_mean 0.000
_refine_ls_structure_factor_coef Fsqd
_refine_ls_weighting_details 'calc w=1/[\s^2^(Fo^2^)+(0.0244P)^2^+0.4211P] where P=(Fo^2^+2Fc^2^)/3'
_refine_ls_weighting_scheme calc
_refine_ls_wR_factor_gt 0.0916
_refine_ls_wR_factor_ref 0.1156
_reflns_number_gt 813
_reflns_number_total 1056
_reflns_threshold_expression I>2sigma(I)
_cod_data_source_file kp2421.cif
_cod_data_source_block I
_cod_database_code 2235531
_cod_database_fobs_code 2235531

loop_
_symmetry_equiv_pos_as_xyz
'x, y, z'
'-x, -y, z+1/2'
'x+1/2, -y, z'
'-x+1/2, y, z+1/2'

loop_
_atom_site_type_symbol
_atom_site_label
_atom_site_fract_x
_atom_site_fract_y
_atom_site_fract_z
_atom_site_U_iso_or_equiv
_atom_site_adp_type
_atom_site_calc_flag
_atom_site_refinement_flags
_atom_site_occupancy
_atom_site_symmetry_multiplicity
O O1 0.28627(9) 1.1874(4) 0.7415(4) 0.0324(4) Uani d . 1 1
O O2 0.35150(10) 1.3781(5) 0.5168(5) 0.0480(7) Uani d . 1 1
N N1 0.36091(10) 0.8665(5) 0.9601(5) 0.0320(5) Uani d . 1 1
C C2 0.37639(11) 1.0110(5) 0.7680(5) 0.0258(5) Uani d . 1 1
C C7 0.33500(11) 1.2093(5) 0.6658(5) 0.0281(5) Uani d . 1 1
C C5 0.44910(14) 0.6601(7) 0.9486(7) 0.0453(8) Uani d . 1 1
H H5 0.4735 0.5346 1.0167 0.054 Uiso calc R 1 1
N N2 0.46487(12) 0.8025(6) 0.7586(6) 0.0462(7) Uani d . 1 1
C C6 0.39802(14) 0.6901(7) 1.0492(6) 0.0414(7) Uani d . 1 1
H H6 0.3892 0.5851 1.1825 0.050 Uiso calc R 1 1
C C3 0.42814(12) 0.9788(7) 0.6705(6) 0.0364(6) Uani d . 1 1
H H3 0.4375 1.0848 0.5383 0.044 Uiso calc R 1 1
Li Li1 0.2739(2) 0.9324(11) 1.0354(10) 0.0338(10) Uani d . 1 1
O O3 0.22904(9) 0.6809(4) 0.8254(4) 0.0282(4) Uani d . 1 1
H H31 0.247(3) 0.538(8) 0.796(9) 0.051(11) Uiso d . 1 1
H H32 0.1986(18) 0.599(8) 0.901(7) 0.046(11) Uiso d . 1 1

loop_
_atom_site_aniso_label
_atom_site_aniso_U_11
_atom_site_aniso_U_22
_atom_site_aniso_U_33
_atom_site_aniso_U_12
_atom_site_aniso_U_13
_atom_site_aniso_U_23
O1 0.0283(8) 0.0332(9) 0.0358(10) 0.0041(8) 0.0052(9) 0.0123(10)
O2 0.0369(11) 0.0567(13) 0.0504(15) 0.0051(10) 0.0081(11) 0.0333(12)
N1 0.0324(12) 0.0371(11) 0.0265(11) 0.0009(10) 0.0033(11) 0.0109(10)
C2 0.0244(10) 0.0276(10) 0.0254(11) -0.0016(10) 0.0010(10) 0.0055(10)
C7 0.0288(11) 0.0282(11) 0.0274(12) 0.0006(10) 0.0000(11) 0.0069(12)
C5 0.0361(16) 0.0481(17) 0.0517(19) 0.0118(14) -0.0062(17) 0.0153(16)
N2 0.0333(13) 0.0540(16) 0.0514(17) 0.0105(12) 0.0064(13) 0.0105(16)
C6 0.0388(16) 0.0493(17) 0.0362(15) 0.0036(13) -0.0019(14) 0.0205(15)
C3 0.0311(13) 0.0433(15) 0.0347(14) 0.0014(12) 0.0098(13) 0.0093(14)
Li1 0.036(3) 0.040(2) 0.026(2) -0.002(2) 0.001(2) 0.007(2)
O3 0.0328(9) 0.0287(9) 0.0230(8) -0.0004(8) 0.0014(8) 0.0075(9)

loop_
_atom_type_symbol
_atom_type_description
_atom_type_scat_dispersion_real
_atom_type_scat_dispersion_imag
_atom_type_scat_source
C C 0.0033 0.0016 'International Tables Vol C Tables 4.2.6.8 and 6.1.1.4'
H H 0.0000 0.0000 'International Tables Vol C Tables 4.2.6.8 and 6.1.1.4'
Li Li -0.0003 0.0001 'International Tables Vol C Tables 4.2.6.8 and 6.1.1.4'
N N 0.0061 0.0033 'International Tables Vol C Tables 4.2.6.8 and 6.1.1.4'
O O 0.0106 0.0060 'International Tables Vol C Tables 4.2.6.8 and 6.1.1.4'

loop_
_geom_angle_atom_site_label_1
_geom_angle_atom_site_label_2
_geom_angle_atom_site_label_3
_geom_angle_site_symmetry_1
_geom_angle_site_symmetry_3
_geom_angle
C7 O1 Li1 . . 116.9(2)
C7 O1 Li1 . 4_554 119.2(2)
Li1 O1 Li1 . 4_554 89.92(19)
C6 N1 C2 . . 116.0(3)
C6 N1 Li1 . . 132.6(3)
C2 N1 Li1 . . 110.9(2)
N1 C2 C3 . . 121.4(3)
N1 C2 C7 . . 116.5(2)
C3 C2 C7 . . 122.1(2)
O2 C7 O1 . . 126.1(3)
O2 C7 C2 . . 117.1(3)
O1 C7 C2 . . 116.8(2)
N2 C5 C6 . . 122.8(3)
N2 C5 H5 . . 118.6
C6 C5 H5 . . 118.6
C5 N2 C3 . . 115.6(3)
N1 C6 C5 . . 121.7(3)
N1 C6 H6 . . 119.2
C5 C6 H6 . . 119.2
N2 C3 C2 . . 122.5(3)
N2 C3 H3 . . 118.7
C2 C3 H3 . . 118.7
O3 Li1 O3 . 4 95.7(2)
O3 Li1 O1 . . 87.8(2)
O3 Li1 O1 4 . 173.7(3)
O3 Li1 N1 . . 109.2(3)
O3 Li1 N1 4 . 96.0(2)
O1 Li1 N1 . . 77.8(2)
O3 Li1 O1 . 4 105.9(3)
O3 Li1 O1 4 4 83.2(2)
O1 Li1 O1 . 4 100.9(2)
N1 Li1 O1 . 4 144.8(3)
O3 Li1 Li1 . 4_554 41.25(17)
O3 Li1 Li1 4 4_554 136.9(2)
O1 Li1 Li1 . 4_554 47.12(13)
N1 Li1 Li1 . 4_554 101.1(2)
O1 Li1 Li1 4 4_554 103.2(3)
O3 Li1 Li1 . 4 109.5(3)
O3 Li1 Li1 4 4 40.79(14)
O1 Li1 Li1 . 4 142.33(19)
N1 Li1 Li1 . 4 123.4(3)
O1 Li1 Li1 4 4 42.96(17)
Li1 Li1 Li1 4_554 4 135.0(4)
Li1 O3 Li1 . 4_554 98.0(2)
Li1 O3 H31 . . 109(4)
Li1 O3 H31 4_554 . 110(3)
Li1 O3 H32 . . 114(3)
Li1 O3 H32 4_554 . 126(2)
H31 O3 H32 . . 100(4)

loop_
_geom_bond_atom_site_label_1
_geom_bond_atom_site_label_2
_geom_bond_site_symmetry_2
_geom_bond_distance
_geom_bond_publ_flag
O1 C7 . 1.269(4) ?
Li1 O1 . 2.080(6) y
O1 Li1 4_554 2.237(6) ?
O2 C7 . 1.233(4) ?
N1 C6 . 1.337(4) ?
N1 C2 . 1.340(4) ?
Li1 N1 . 2.190(6) y
C2 C3 . 1.387(4) ?
C2 C7 . 1.502(4) ?
C5 N2 . 1.327(5) ?
C5 C6 . 1.379(5) ?
C5 H5 . 0.9300 ?
N2 C3 . 1.328(4) ?
C6 H6 . 0.9300 ?
C3 H3 . 0.9300 ?
Li1 O3 . 2.013(6) y
Li1 O3 4 2.032(5) y
Li1 O1 4 2.237(6) y
Li1 Li1 4_554 3.052(4) ?
Li1 Li1 4 3.052(4) ?
O3 Li1 4_554 2.032(5) ?
O3 H31 . 0.83(5) ?
O3 H32 . 0.94(4) ?

loop_
_geom_hbond_atom_site_label_D
_geom_hbond_atom_site_label_H
_geom_hbond_atom_site_label_A
_geom_hbond_site_symmetry_A
_geom_hbond_distance_DH
_geom_hbond_distance_HA
_geom_hbond_distance_DA
_geom_hbond_angle_DHA
O3 H31 O1 1_545 0.83(5) 1.96(5) 2.786(3) 176(5)
O3 H32 O2 4_545 0.94(4) 1.75(4) 2.672(3) 167(4)
